data_7117533
loop_
_publ_author_name
'Anup Rana'
'Pradeepta K. Panda'

_publ_section_title
;
 Beta-Tetrachlorotetramethoxyporphycenes: positional effect of
 substituents on structure and photophysical properties
;
_journal_name_full Chem.Commun.
_journal_page_first 12239
_journal_paper_doi 10.1039/C5cc03867G
_journal_volume 51
_journal_year 2015
_chemical_formula_moiety 'C12 H10 Cl2 N2 O4'
_chemical_formula_sum 'C12 H10 Cl2 N2 O4'
_chemical_formula_weight 317.12
_chemical_name_common bipyrrole
_chemical_name_systematic
; 
 4,4'-dichloro-3,3'-dimethoxy-1H,1'H-[2,2'-bipyrrole]-5,5'-dialdehyde 
;
_space_group_IT_number 14
_symmetry_cell_setting monoclinic
_symmetry_space_group_name_Hall '-P 2yn'
_symmetry_space_group_name_H-M 'P 1 21/n 1'
_atom_sites_solution_hydrogens geom
_atom_sites_solution_primary direct
_atom_sites_solution_secondary difmap
_audit_creation_method SHELXL-97
_audit_update_record
;
2015-04-28 deposited with the CCDC.
2015-06-11 downloaded from the CCDC.
;
_cell_angle_alpha 90.00
_cell_angle_beta 97.600(3)
_cell_angle_gamma 90.00
_cell_formula_units_Z 4
_cell_length_a 4.4859(8)
_cell_length_b 20.457(4)
_cell_length_c 14.700(3)
_cell_measurement_reflns_used 2111
_cell_measurement_temperature 298(2)
_cell_volume 1337.1(4)
_computing_cell_refinement 'Bruker SMART'
_computing_data_collection 'Bruker SMART'
_computing_data_reduction 'Bruker SAINT'
_computing_molecular_graphics 'Bruker SHELXTL'
_computing_publication_material 'Bruker SHELXTL'
_computing_structure_refinement 'SHELXL-97 (Sheldrick, 1997)'
_computing_structure_solution 'SHELXS-97 (Sheldrick, 1990)'
_diffrn_ambient_temperature 298(2)
_diffrn_measured_fraction_theta_full 0.998
_diffrn_measured_fraction_theta_max 0.998
_diffrn_measurement_device_type 'CCD area detector'
_diffrn_measurement_method 'phi and omega scans'
_diffrn_radiation_monochromator graphite
_diffrn_radiation_source 'fine-focus sealed tube'
_diffrn_radiation_type MoK\a
_diffrn_radiation_wavelength 0.71073
_diffrn_reflns_av_R_equivalents 0.0582
_diffrn_reflns_av_sigmaI/netI 0.0438
_diffrn_reflns_limit_h_max 5
_diffrn_reflns_limit_h_min -5
_diffrn_reflns_limit_k_max 25
_diffrn_reflns_limit_k_min -25
_diffrn_reflns_limit_l_max 18
_diffrn_reflns_limit_l_min -18
_diffrn_reflns_number 13757
_diffrn_reflns_theta_full 26.04
_diffrn_reflns_theta_max 26.04
_diffrn_reflns_theta_min 1.72
_exptl_absorpt_coefficient_mu 0.499
_exptl_absorpt_correction_T_max 0.9383
_exptl_absorpt_correction_T_min 0.9201
_exptl_absorpt_correction_type multi-scan
_exptl_absorpt_process_details 'Bruker AXS SADABS program'
_exptl_crystal_colour yellow
_exptl_crystal_density_diffrn 1.575
_exptl_crystal_density_method 'not measured'
_exptl_crystal_description needle
_exptl_crystal_F_000 648
_exptl_crystal_size_max 0.21
_exptl_crystal_size_mid 0.14
_exptl_crystal_size_min 0.13
_refine_diff_density_max 0.512
_refine_diff_density_min -0.256
_refine_diff_density_rms 0.089
_refine_ls_extinction_method none
_refine_ls_goodness_of_fit_ref 1.507
_refine_ls_hydrogen_treatment mixed
_refine_ls_matrix_type full
_refine_ls_number_parameters 191
_refine_ls_number_reflns 2644
_refine_ls_number_restraints 0
_refine_ls_restrained_S_all 1.507
_refine_ls_R_factor_all 0.1538
_refine_ls_R_factor_gt 0.1507
_refine_ls_shift/su_max 0.000
_refine_ls_shift/su_mean 0.000
_refine_ls_structure_factor_coef Fsqd
_refine_ls_weighting_details 'calc w=1/[\s^2^(Fo^2^)+(0.0425P)^2^+6.1420P] where P=(Fo^2^+2Fc^2^)/3'
_refine_ls_weighting_scheme calc
_refine_ls_wR_factor_gt 0.2654
_refine_ls_wR_factor_ref 0.2669
_reflns_number_gt 2587
_reflns_number_total 2644
_reflns_threshold_expression >2sigma(I)
_cod_data_source_file c5cc03867g2.cif
_cod_data_source_block CMBPYDA
_cod_original_cell_volume 1337.2(4)
_cod_original_sg_symbol_H-M P2(1)/n
_cod_database_code 7117533

loop_
_symmetry_equiv_pos_as_xyz
'x, y, z'
'-x+1/2, y+1/2, -z+1/2'
'-x, -y, -z'
'x-1/2, -y-1/2, z-1/2'

loop_
_atom_site_label
_atom_site_type_symbol
_atom_site_fract_x
_atom_site_fract_y
_atom_site_fract_z
_atom_site_U_iso_or_equiv
_atom_site_adp_type
_atom_site_occupancy
_atom_site_symmetry_multiplicity
_atom_site_calc_flag
_atom_site_refinement_flags
_atom_site_disorder_assembly
_atom_site_disorder_group
Cl2 Cl 0.1610(6) 0.75993(10) 0.86608(16) 0.0621(7) Uani 1 1 d . . .
Cl1 Cl 0.8309(6) 1.11122(12) 0.60554(15) 0.0635(7) Uani 1 1 d . . .
N2 N 0.1536(13) 0.9483(3) 0.8815(4) 0.0343(14) Uani 1 1 d . . .
N1 N 0.5186(15) 1.0552(3) 0.8253(4) 0.0408(16) Uani 1 1 d . . .
O1 O 0.5155(11) 0.9679(3) 0.6190(3) 0.0447(14) Uani 1 1 d . . .
C9 C -0.1277(16) 0.8819(4) 0.9782(5) 0.0379(17) Uani 1 1 d . . .
H9 H -0.1922 0.8404 0.9925 0.045 Uiso 1 1 calc R . .
O4 O -0.2097(13) 0.9291(3) 1.0200(4) 0.0501(14) Uani 1 1 d . . .
O3 O 0.6702(17) 1.1852(3) 0.8853(4) 0.0690(19) Uani 1 1 d . . .
C4 C 0.4632(16) 0.9992(3) 0.7761(5) 0.0351(16) Uani 1 1 d . . .
C6 C 0.3494(16) 0.8757(4) 0.7952(5) 0.0388(17) Uani 1 1 d . . .
C5 C 0.3280(15) 0.9425(4) 0.8129(5) 0.0351(16) Uani 1 1 d . . .
O2 O 0.5242(12) 0.8485(3) 0.7361(4) 0.0484(14) Uani 1 1 d . . .
C3 C 0.5598(14) 1.0099(4) 0.6911(5) 0.0346(16) Uani 1 1 d . . .
C1 C 0.6504(18) 1.1016(4) 0.7763(5) 0.0438(18) Uani 1 1 d . . .
C7 C 0.1896(17) 0.8431(3) 0.8552(5) 0.0385(18) Uani 1 1 d . . .
C11 C 0.7811(19) 0.9453(5) 0.5862(7) 0.063(3) Uani 1 1 d . . .
H11A H 0.9056 0.9819 0.5755 0.094 Uiso 1 1 calc R . .
H11B H 0.7280 0.9217 0.5299 0.094 Uiso 1 1 calc R . .
H11C H 0.8889 0.9169 0.6310 0.094 Uiso 1 1 calc R . .
C8 C 0.0631(15) 0.8885(3) 0.9086(5) 0.0340(16) Uani 1 1 d . . .
C12 C 0.364(2) 0.8167(4) 0.6578(6) 0.059(2) Uani 1 1 d . . .
H12A H 0.2000 0.7920 0.6763 0.088 Uiso 1 1 calc R . .
H12B H 0.4974 0.7877 0.6313 0.088 Uiso 1 1 calc R . .
H12C H 0.2872 0.8488 0.6132 0.088 Uiso 1 1 calc R . .
C2 C 0.6829(15) 1.0720(4) 0.6937(5) 0.0397(18) Uani 1 1 d . . .
C10 C 0.726(2) 1.1644(4) 0.8126(6) 0.054(2) Uani 1 1 d . . .
H10 H 0.8288 1.1922 0.7773 0.065 Uiso 1 1 calc R . .
H2N H 0.126(13) 0.980(3) 0.919(4) 0.016(16) Uiso 1 1 d . . .
H1N H 0.450(14) 1.065(3) 0.871(5) 0.019(17) Uiso 1 1 d . . .

loop_
_atom_site_aniso_label
_atom_site_aniso_U_11
_atom_site_aniso_U_22
_atom_site_aniso_U_33
_atom_site_aniso_U_23
_atom_site_aniso_U_13
_atom_site_aniso_U_12
Cl2 0.0893(18) 0.0317(10) 0.0659(15) -0.0028(10) 0.0124(13) -0.0014(11)
Cl1 0.0743(16) 0.0716(16) 0.0495(13) 0.0060(11) 0.0269(11) -0.0174(13)
N2 0.036(3) 0.038(3) 0.030(3) -0.010(3) 0.010(3) -0.001(3)
N1 0.047(4) 0.046(4) 0.030(3) -0.003(3) 0.009(3) 0.005(3)
O1 0.033(3) 0.064(4) 0.036(3) -0.012(3) 0.005(2) -0.002(3)
C9 0.042(4) 0.032(4) 0.040(4) 0.000(3) 0.006(3) -0.007(3)
O4 0.056(4) 0.048(3) 0.050(3) -0.008(3) 0.021(3) -0.010(3)
O3 0.103(6) 0.052(4) 0.053(4) -0.006(3) 0.013(4) -0.007(4)
C4 0.033(4) 0.035(4) 0.037(4) -0.006(3) 0.004(3) 0.002(3)
C6 0.031(4) 0.039(4) 0.044(4) -0.002(3) -0.003(3) 0.009(3)
C5 0.028(4) 0.044(4) 0.032(4) 0.000(3) 0.001(3) 0.006(3)
O2 0.049(3) 0.050(3) 0.048(3) -0.009(3) 0.012(3) 0.016(3)
C3 0.016(3) 0.056(5) 0.031(4) 0.000(3) 0.002(3) -0.002(3)
C1 0.046(5) 0.042(4) 0.045(4) 0.002(4) 0.011(4) -0.003(4)
C7 0.048(5) 0.027(4) 0.037(4) -0.001(3) -0.005(3) 0.003(3)
C11 0.042(5) 0.076(6) 0.072(6) -0.013(5) 0.017(5) 0.008(5)
C8 0.030(4) 0.031(4) 0.038(4) -0.001(3) -0.007(3) -0.005(3)
C12 0.070(6) 0.049(5) 0.057(6) -0.013(4) 0.009(5) 0.010(5)
C2 0.021(3) 0.063(5) 0.035(4) 0.000(4) 0.007(3) -0.003(3)
C10 0.057(6) 0.052(5) 0.052(5) 0.009(4) 0.004(4) -0.005(4)

loop_
_atom_type_symbol
_atom_type_description
_atom_type_scat_dispersion_real
_atom_type_scat_dispersion_imag
_atom_type_scat_source
C C 0.0033 0.0016 'International Tables Vol C Tables 4.2.6.8 and 6.1.1.4'
H H 0.0000 0.0000 'International Tables Vol C Tables 4.2.6.8 and 6.1.1.4'
N N 0.0061 0.0033 'International Tables Vol C Tables 4.2.6.8 and 6.1.1.4'
O O 0.0106 0.0060 'International Tables Vol C Tables 4.2.6.8 and 6.1.1.4'
Cl Cl 0.1484 0.1585 'International Tables Vol C Tables 4.2.6.8 and 6.1.1.4'

loop_
_geom_angle_atom_site_label_1
_geom_angle_atom_site_label_2
_geom_angle_atom_site_label_3
_geom_angle
_geom_angle_site_symmetry_1
_geom_angle_site_symmetry_3
C5 N2 C8 111.1(6) . .
C4 N1 C1 111.4(6) . .
C3 O1 C11 115.4(6) . .
O4 C9 C8 122.3(7) . .
N1 C4 C3 106.7(6) . .
N1 C4 C5 122.2(6) . .
C3 C4 C5 131.1(7) . .
O2 C6 C7 127.0(7) . .
O2 C6 C5 125.3(7) . .
C7 C6 C5 107.4(7) . .
N2 C5 C6 106.5(6) . .
N2 C5 C4 121.2(6) . .
C6 C5 C4 132.2(7) . .
C6 O2 C12 115.3(6) . .
O1 C3 C2 128.2(6) . .
O1 C3 C4 124.7(7) . .
C2 C3 C4 106.9(6) . .
N1 C1 C2 105.1(7) . .
N1 C1 C10 122.0(7) . .
C2 C1 C10 133.0(8) . .
C6 C7 C8 109.0(6) . .
C6 C7 Cl2 126.2(6) . .
C8 C7 Cl2 124.9(6) . .
N2 C8 C7 106.0(6) . .
N2 C8 C9 121.6(6) . .
C7 C8 C9 132.3(7) . .
C1 C2 C3 109.8(7) . .
C1 C2 Cl1 123.4(6) . .
C3 C2 Cl1 126.6(6) . .
O3 C10 C1 125.8(8) . .

loop_
_geom_bond_atom_site_label_1
_geom_bond_atom_site_label_2
_geom_bond_distance
_geom_bond_site_symmetry_2
Cl2 C7 1.715(7) .
Cl1 C2 1.730(7) .
N2 C5 1.361(9) .
N2 C8 1.364(9) .
N1 C4 1.361(9) .
N1 C1 1.373(10) .
O1 C3 1.357(8) .
O1 C11 1.421(9) .
C9 O4 1.226(9) .
C9 C8 1.425(10) .
O3 C10 1.208(10) .
C4 C3 1.393(10) .
C4 C5 1.446(10) .
C6 O2 1.363(9) .
C6 C7 1.380(11) .
C6 C5 1.398(10) .
O2 C12 1.431(10) .
C3 C2 1.384(11) .
C1 C2 1.381(10) .
C1 C10 1.415(11) .
C7 C8 1.385(10) .
